data_7230649
loop_
_publ_author_name
'Pike, Sarah J.'
'Bond, Andrew D.'
'Hunter, Christopher A.'

_publ_section_title
;
 Solvatomorphism of Reichardt's dye
;
_journal_issue 21
_journal_name_full CrystEngComm
_journal_page_first 2912
_journal_paper_doi 10.1039/C8CE00480C
_journal_volume 20
_journal_year 2018
_chemical_formula_moiety 'C41 H29 N O, 1.5(C2 H6 O2)'
_chemical_formula_sum 'C44 H38 N O4'
_chemical_formula_weight 644.75
_space_group_crystal_system monoclinic
_space_group_IT_number 14
_space_group_name_Hall '-P 2ybc'
_space_group_name_H-M_alt 'P 1 21/c 1'
_symmetry_space_group_name_Hall '-P 2ybc'
_symmetry_space_group_name_H-M 'P 1 21/c 1'
_atom_sites_solution_hydrogens mixed
_audit_creation_method SHELXL-2013/4
_audit_update_record
;
2018-03-02 deposited with the CCDC.
2018-04-11 downloaded from the CCDC.
;
_cell_angle_alpha 90
_cell_angle_beta 102.265(2)
_cell_angle_gamma 90
_cell_formula_units_Z 4
_cell_length_a 12.3371(4)
_cell_length_b 11.2929(4)
_cell_length_c 24.6580(7)
_cell_measurement_reflns_used 9909
_cell_measurement_temperature 180(2)
_cell_measurement_theta_max 66.58
_cell_measurement_theta_min 3.67
_cell_volume 3356.98(19)
_computing_cell_refinement 'SAINT (Bruker, 2014)'
_computing_data_collection 'APEX2 (Bruker, 2014)'
_computing_data_reduction SAINT
_computing_molecular_graphics 'Mercury (Macrae et al., 2008)'
_computing_publication_material SHELXL
_computing_structure_refinement 'SHELXL (Sheldrick, 2015)'
_computing_structure_solution 'SHELXT (Sheldrick, 2015)'
_diffrn_ambient_temperature 180(2)
_diffrn_measured_fraction_theta_full 0.998
_diffrn_measured_fraction_theta_max 0.998
_diffrn_measurement_device_type 'Bruker D8-QUEST PHOTON-100'
_diffrn_measurement_method '\w and \f-scans'
_diffrn_radiation_type CuK\a
_diffrn_radiation_wavelength 1.54178
_diffrn_reflns_av_R_equivalents 0.0548
_diffrn_reflns_av_unetI/netI 0.0344
_diffrn_reflns_Laue_measured_fraction_full 0.998
_diffrn_reflns_Laue_measured_fraction_max 0.998
_diffrn_reflns_limit_h_max 14
_diffrn_reflns_limit_h_min -14
_diffrn_reflns_limit_k_max 13
_diffrn_reflns_limit_k_min -11
_diffrn_reflns_limit_l_max 29
_diffrn_reflns_limit_l_min -29
_diffrn_reflns_number 39428
_diffrn_reflns_point_group_measured_fraction_full 0.998
_diffrn_reflns_point_group_measured_fraction_max 0.998
_diffrn_reflns_theta_full 66.647
_diffrn_reflns_theta_max 66.647
_diffrn_reflns_theta_min 3.666
_diffrn_source 'Incoatec I\mS Cu microsource'
_exptl_absorpt_coefficient_mu 0.640
_exptl_absorpt_correction_T_max 0.7528
_exptl_absorpt_correction_T_min 0.5785
_exptl_absorpt_correction_type multi-scan
_exptl_absorpt_process_details 'SADABS (Bruker, 2014)'
_exptl_crystal_colour red
_exptl_crystal_density_diffrn 1.276
_exptl_crystal_description lath
_exptl_crystal_F_000 1364
_exptl_crystal_recrystallization_method 'Re-crystallisation from solvent: Ethylene glycol/hexane'
_exptl_crystal_size_max 0.280
_exptl_crystal_size_mid 0.140
_exptl_crystal_size_min 0.050
_refine_diff_density_max 0.269
_refine_diff_density_min -0.391
_refine_diff_density_rms 0.053
_refine_ls_extinction_method none
_refine_ls_goodness_of_fit_ref 1.037
_refine_ls_hydrogen_treatment constr
_refine_ls_matrix_type full
_refine_ls_number_parameters 447
_refine_ls_number_reflns 5930
_refine_ls_number_restraints 0
_refine_ls_restrained_S_all 1.037
_refine_ls_R_factor_all 0.0662
_refine_ls_R_factor_gt 0.0479
_refine_ls_shift/su_max 0.000
_refine_ls_shift/su_mean 0.000
_refine_ls_structure_factor_coef Fsqd
_refine_ls_weighting_details 'w=1/[\s^2^(Fo^2^)+(0.0529P)^2^+2.1659P] where P=(Fo^2^+2Fc^2^)/3'
_refine_ls_weighting_scheme calc
_refine_ls_wR_factor_gt 0.1116
_refine_ls_wR_factor_ref 0.1227
_reflns_Friedel_coverage 0.000
_reflns_number_gt 4667
_reflns_number_total 5930
_reflns_threshold_expression 'I > 2\s(I)'
_cod_data_source_file c8ce00480c2.cif
_cod_data_source_block CH_B2_0021
_cod_depositor_comments 'Adding full bibliography for 7230640--7230651.cif.'
_cod_database_code 7230649
_cambridge_user_name 'Sarah Pike'
_cambridge_user_crsid sp816
_cambridge_supervisor_name 'Chris Hunter'
_cambridge_supervisor_crsid ch664
_cambridge_crystallographer_name 'Andrew Bond'
_cambridge_crystallographer_crsid adb29
_cambridge_sample_id SP042
_cambridge_data_id CH_B2_0021
_shelx_space_group_comment
;
The symmetry employed for this shelxl refinement is uniquely defined
by the following loop, which should always be used as a source of
symmetry information in preference to the above space-group names.
They are only intended as comments.
;
_shelx_estimated_absorpt_t_min 0.841
_shelx_estimated_absorpt_t_max 0.969
_shelxl_version_number 2013-4

loop_
_space_group_symop_operation_xyz
'x, y, z'
'-x, y+1/2, -z+1/2'
'-x, -y, -z'
'x, -y-1/2, z-1/2'

loop_
_atom_site_label
_atom_site_type_symbol
_atom_site_fract_x
_atom_site_fract_y
_atom_site_fract_z
_atom_site_U_iso_or_equiv
_atom_site_adp_type
_atom_site_occupancy
_atom_site_site_symmetry_order
_atom_site_calc_flag
_atom_site_refinement_flags_posn
_atom_site_refinement_flags_adp
_atom_site_refinement_flags_occupancy
_atom_site_disorder_assembly
_atom_site_disorder_group
O1 O 0.61775(11) 0.34389(12) 0.15543(5) 0.0281(3) Uani 1 1 d . . . . .
N1 N 0.35241(12) 0.35815(13) 0.31246(6) 0.0191(3) Uani 1 1 d . . . . .
C1 C 0.55473(15) 0.35172(17) 0.19144(7) 0.0212(4) Uani 1 1 d . . . . .
C2 C 0.58705(14) 0.42095(16) 0.24121(7) 0.0213(4) Uani 1 1 d . . . . .
C3 C 0.51840(14) 0.42520(16) 0.27955(7) 0.0207(4) Uani 1 1 d . . . . .
H3A H 0.5402 0.4705 0.3125 0.025 Uiso 1 1 calc R U . . .
C4 C 0.41919(14) 0.36412(16) 0.26993(7) 0.0198(4) Uani 1 1 d . . . . .
C5 C 0.38484(15) 0.29809(16) 0.22209(7) 0.0217(4) Uani 1 1 d . . . . .
H5A H 0.3161 0.2571 0.2161 0.026 Uiso 1 1 calc R U . . .
C6 C 0.45008(15) 0.29133(16) 0.18268(7) 0.0217(4) Uani 1 1 d . . . . .
C7 C 0.39007(14) 0.29430(16) 0.36021(7) 0.0202(4) Uani 1 1 d . . . . .
C8 C 0.32048(14) 0.27710(17) 0.39682(7) 0.0222(4) Uani 1 1 d . . . . .
H8A H 0.3473 0.2345 0.4302 0.027 Uiso 1 1 calc R U . . .
C9 C 0.21270(14) 0.32035(16) 0.38606(7) 0.0209(4) Uani 1 1 d . . . . .
C10 C 0.17936(15) 0.38874(17) 0.33845(7) 0.0221(4) Uani 1 1 d . . . . .
H10A H 0.1072 0.4225 0.3306 0.026 Uiso 1 1 calc R U . . .
C11 C 0.24911(14) 0.40855(16) 0.30240(7) 0.0205(4) Uani 1 1 d . . . . .
C12 C 0.13432(14) 0.28955(17) 0.42166(7) 0.0224(4) Uani 1 1 d . . . . .
C13 C 0.13952(17) 0.17799(18) 0.44559(8) 0.0295(4) Uani 1 1 d . . . . .
H13A H 0.1956 0.1239 0.4407 0.035 Uiso 1 1 calc R U . . .
C14 C 0.06285(18) 0.1452(2) 0.47666(9) 0.0384(5) Uani 1 1 d . . . . .
H14A H 0.0666 0.0685 0.4928 0.046 Uiso 1 1 calc R U . . .
C15 C -0.01834(17) 0.2227(2) 0.48435(8) 0.0379(5) Uani 1 1 d . . . . .
H15A H -0.0708 0.1994 0.5054 0.045 Uiso 1 1 calc R U . . .
C16 C -0.02361(16) 0.3350(2) 0.46130(8) 0.0352(5) Uani 1 1 d . . . . .
H16A H -0.0792 0.3891 0.4669 0.042 Uiso 1 1 calc R U . . .
C17 C 0.05259(15) 0.36849(19) 0.42994(7) 0.0266(4) Uani 1 1 d . . . . .
H17A H 0.0489 0.4455 0.4141 0.032 Uiso 1 1 calc R U . . .
C18 C 0.69417(15) 0.48588(16) 0.25362(8) 0.0225(4) Uani 1 1 d . . . . .
C19 C 0.75467(16) 0.49660(17) 0.30820(8) 0.0277(4) Uani 1 1 d . . . . .
H19A H 0.7263 0.4626 0.3376 0.033 Uiso 1 1 calc R U . . .
C20 C 0.85563(16) 0.55619(19) 0.32027(9) 0.0347(5) Uani 1 1 d . . . . .
H20A H 0.8949 0.5634 0.3577 0.042 Uiso 1 1 calc R U . . .
C21 C 0.89925(17) 0.6051(2) 0.27798(10) 0.0386(5) Uani 1 1 d . . . . .
H21A H 0.9691 0.6440 0.2861 0.046 Uiso 1 1 calc R U . . .
C22 C 0.83973(16) 0.59675(19) 0.22379(9) 0.0338(5) Uani 1 1 d . . . . .
H22A H 0.8687 0.6310 0.1947 0.041 Uiso 1 1 calc R U . . .
C23 C 0.73862(16) 0.53896(18) 0.21162(8) 0.0280(4) Uani 1 1 d . . . . .
H23A H 0.6986 0.5351 0.1742 0.034 Uiso 1 1 calc R U . . .
C24 C 0.50232(14) 0.23998(16) 0.37340(7) 0.0211(4) Uani 1 1 d . . . . .
C25 C 0.56823(15) 0.26279(18) 0.42578(8) 0.0267(4) Uani 1 1 d . . . . .
H25A H 0.5438 0.3177 0.4498 0.032 Uiso 1 1 calc R U . . .
C26 C 0.66873(16) 0.2059(2) 0.44274(8) 0.0343(5) Uani 1 1 d . . . . .
H26A H 0.7146 0.2238 0.4779 0.041 Uiso 1 1 calc R U . . .
C27 C 0.70254(17) 0.1231(2) 0.40867(9) 0.0355(5) Uani 1 1 d . . . . .
H27A H 0.7711 0.0830 0.4207 0.043 Uiso 1 1 calc R U . . .
C28 C 0.63694(16) 0.09841(19) 0.35709(9) 0.0314(5) Uani 1 1 d . . . . .
H28A H 0.6600 0.0404 0.3340 0.038 Uiso 1 1 calc R U . . .
C29 C 0.53776(15) 0.15795(17) 0.33893(8) 0.0256(4) Uani 1 1 d . . . . .
H29A H 0.4941 0.1427 0.3030 0.031 Uiso 1 1 calc R U . . .
C30 C 0.40888(16) 0.21997(17) 0.13173(7) 0.0255(4) Uani 1 1 d . . . . .
C31 C 0.29816(17) 0.2256(2) 0.10402(8) 0.0333(5) Uani 1 1 d . . . . .
H31A H 0.2493 0.2785 0.1169 0.040 Uiso 1 1 calc R U . . .
C32 C 0.2580(2) 0.1553(2) 0.05802(8) 0.0423(6) Uani 1 1 d . . . . .
H32A H 0.1817 0.1589 0.0405 0.051 Uiso 1 1 calc R U . . .
C33 C 0.3276(2) 0.0804(2) 0.03747(9) 0.0462(6) Uani 1 1 d . . . . .
H33A H 0.3001 0.0333 0.0056 0.055 Uiso 1 1 calc R U . . .
C34 C 0.4374(2) 0.0749(2) 0.06377(9) 0.0414(6) Uani 1 1 d . . . . .
H34A H 0.4865 0.0244 0.0496 0.050 Uiso 1 1 calc R U . . .
C35 C 0.47742(18) 0.14251(19) 0.11081(8) 0.0318(5) Uani 1 1 d . . . . .
H35A H 0.5531 0.1357 0.1291 0.038 Uiso 1 1 calc R U . . .
C36 C 0.21077(14) 0.48986(17) 0.25485(7) 0.0214(4) Uani 1 1 d . . . . .
C37 C 0.13377(16) 0.45329(19) 0.20817(8) 0.0310(5) Uani 1 1 d . . . . .
H37A H 0.1143 0.3720 0.2034 0.037 Uiso 1 1 calc R U . . .
C38 C 0.08556(17) 0.5351(2) 0.16861(8) 0.0362(5) Uani 1 1 d . . . . .
H38A H 0.0337 0.5096 0.1365 0.043 Uiso 1 1 calc R U . . .
C39 C 0.11224(17) 0.6529(2) 0.17552(9) 0.0363(5) Uani 1 1 d . . . . .
H39A H 0.0787 0.7088 0.1483 0.044 Uiso 1 1 calc R U . . .
C40 C 0.18760(19) 0.6899(2) 0.22185(9) 0.0405(5) Uani 1 1 d . . . . .
H40A H 0.2054 0.7716 0.2268 0.049 Uiso 1 1 calc R U . . .
C41 C 0.23743(17) 0.60866(19) 0.26124(8) 0.0327(5) Uani 1 1 d . . . . .
H41A H 0.2903 0.6346 0.2929 0.039 Uiso 1 1 calc R U . . .
O2 O 0.70665(14) 0.18742(17) 0.08688(8) 0.0596(5) Uani 1 1 d . . . . .
H2 H 0.6799 0.2346 0.1075 0.089 Uiso 1 1 d R U . . .
C42 C 0.82286(19) 0.1962(2) 0.10170(11) 0.0481(6) Uani 1 1 d . . . . .
H42A H 0.8549 0.1647 0.0711 0.058 Uiso 1 1 calc R U . A 1
H42B H 0.8504 0.1468 0.1349 0.058 Uiso 1 1 calc R U . A 1
C43 C 0.8617(2) 0.3208(2) 0.11376(10) 0.0488(6) Uani 0.927(4) 1 d . . P B 1
H43A H 0.8323 0.3514 0.1454 0.059 Uiso 0.927(4) 1 calc R U P B 1
H43B H 0.9437 0.3217 0.1246 0.059 Uiso 0.927(4) 1 calc R U P B 1
O3 O 0.82673(13) 0.39601(14) 0.06718(7) 0.0401(5) Uani 0.927(4) 1 d . . P B 1
H3 H 0.7582 0.4138 0.0607 0.060 Uiso 0.927(4) 1 d R U P B 1
C43A C 0.8617(2) 0.3208(2) 0.11376(10) 0.0488(6) Uani 0.073(4) 1 d . . P B 2
H43C H 0.9383 0.3323 0.1085 0.059 Uiso 0.073(4) 1 calc R U P B 2
H43D H 0.8117 0.3786 0.0908 0.059 Uiso 0.073(4) 1 calc R U P B 2
O3A O 0.8554(13) 0.3281(15) 0.1735(6) 0.019(5) Uiso 0.073(4) 1 d . . P B 2
H3AA H 0.7854 0.3316 0.1699 0.029 Uiso 0.073(4) 1 d R U P B 2
O4 O 0.60336(11) 0.47554(13) 0.06317(5) 0.0344(3) Uani 1 1 d . . . . .
H4 H 0.6079 0.4340 0.0923 0.052 Uiso 1 1 d R U . . .
C44 C 0.50126(17) 0.45822(19) 0.02391(8) 0.0304(5) Uani 1 1 d . . . . .
H44A H 0.4378 0.4743 0.0416 0.037 Uiso 1 1 calc R U . . .
H44B H 0.4958 0.3753 0.0105 0.037 Uiso 1 1 calc R U . . .

loop_
_atom_site_aniso_label
_atom_site_aniso_U_11
_atom_site_aniso_U_22
_atom_site_aniso_U_33
_atom_site_aniso_U_23
_atom_site_aniso_U_13
_atom_site_aniso_U_12
O1 0.0323(7) 0.0323(8) 0.0235(7) 0.0005(6) 0.0143(6) 0.0016(6)
N1 0.0213(8) 0.0188(8) 0.0183(7) -0.0007(6) 0.0069(6) -0.0012(6)
C1 0.0262(9) 0.0206(10) 0.0179(9) 0.0055(7) 0.0069(7) 0.0055(7)
C2 0.0234(9) 0.0189(10) 0.0227(9) 0.0042(7) 0.0072(7) 0.0020(7)
C3 0.0263(9) 0.0167(10) 0.0194(9) 0.0004(7) 0.0058(7) 0.0009(7)
C4 0.0225(9) 0.0202(10) 0.0188(9) 0.0019(7) 0.0086(7) 0.0006(7)
C5 0.0226(9) 0.0216(10) 0.0211(9) 0.0013(7) 0.0049(7) -0.0009(7)
C6 0.0285(10) 0.0187(10) 0.0179(9) 0.0025(7) 0.0050(7) 0.0032(8)
C7 0.0237(9) 0.0186(10) 0.0186(9) -0.0006(7) 0.0046(7) -0.0013(7)
C8 0.0246(9) 0.0227(10) 0.0200(9) 0.0021(7) 0.0061(7) 0.0008(8)
C9 0.0239(9) 0.0192(10) 0.0207(9) -0.0027(7) 0.0071(7) -0.0013(7)
C10 0.0212(9) 0.0233(10) 0.0222(9) -0.0004(7) 0.0056(7) 0.0011(7)
C11 0.0214(9) 0.0202(10) 0.0197(9) -0.0017(7) 0.0038(7) -0.0007(7)
C12 0.0226(9) 0.0253(11) 0.0196(9) -0.0022(7) 0.0053(7) -0.0032(8)
C13 0.0332(11) 0.0253(11) 0.0333(11) -0.0014(8) 0.0146(9) -0.0044(8)
C14 0.0431(13) 0.0343(13) 0.0425(12) 0.0033(10) 0.0195(10) -0.0118(10)
C15 0.0319(11) 0.0534(15) 0.0327(11) 0.0003(10) 0.0166(9) -0.0129(10)
C16 0.0259(10) 0.0516(15) 0.0302(11) -0.0031(10) 0.0110(8) 0.0017(10)
C17 0.0252(10) 0.0314(12) 0.0235(10) 0.0009(8) 0.0060(8) 0.0015(8)
C18 0.0233(9) 0.0167(10) 0.0286(10) 0.0004(7) 0.0077(8) 0.0026(7)
C19 0.0276(10) 0.0234(11) 0.0325(11) 0.0001(8) 0.0076(8) 0.0019(8)
C20 0.0280(11) 0.0308(12) 0.0416(12) -0.0032(9) -0.0008(9) 0.0035(9)
C21 0.0226(10) 0.0289(12) 0.0646(15) 0.0011(10) 0.0101(10) -0.0020(9)
C22 0.0294(11) 0.0281(12) 0.0474(13) 0.0069(9) 0.0157(10) 0.0005(9)
C23 0.0266(10) 0.0242(11) 0.0349(11) 0.0029(8) 0.0104(8) 0.0021(8)
C24 0.0205(9) 0.0200(10) 0.0242(9) 0.0040(7) 0.0080(7) -0.0028(7)
C25 0.0291(10) 0.0266(11) 0.0249(10) 0.0011(8) 0.0063(8) -0.0010(8)
C26 0.0275(10) 0.0441(14) 0.0287(11) 0.0043(9) 0.0005(8) -0.0016(9)
C27 0.0225(10) 0.0439(14) 0.0399(12) 0.0109(10) 0.0063(9) 0.0079(9)
C28 0.0280(10) 0.0306(12) 0.0385(11) 0.0005(9) 0.0138(9) 0.0043(9)
C29 0.0243(10) 0.0263(11) 0.0272(10) -0.0024(8) 0.0073(8) -0.0015(8)
C30 0.0362(11) 0.0230(11) 0.0180(9) 0.0038(7) 0.0070(8) 0.0000(8)
C31 0.0380(11) 0.0360(13) 0.0241(10) 0.0013(9) 0.0023(9) -0.0001(9)
C32 0.0486(14) 0.0475(15) 0.0258(11) 0.0000(10) -0.0032(10) -0.0057(11)
C33 0.0690(17) 0.0408(15) 0.0239(11) -0.0061(10) -0.0013(11) -0.0056(12)
C34 0.0648(16) 0.0330(13) 0.0284(11) -0.0062(9) 0.0142(11) 0.0034(11)
C35 0.0409(12) 0.0308(12) 0.0234(10) -0.0005(8) 0.0063(9) 0.0018(9)
C36 0.0215(9) 0.0220(11) 0.0221(9) 0.0016(7) 0.0078(7) 0.0008(7)
C37 0.0328(11) 0.0276(12) 0.0298(11) 0.0031(8) 0.0003(8) -0.0056(9)
C38 0.0296(11) 0.0464(15) 0.0288(11) 0.0088(9) -0.0023(9) -0.0025(10)
C39 0.0325(11) 0.0393(14) 0.0379(12) 0.0185(10) 0.0093(9) 0.0073(10)
C40 0.0512(14) 0.0236(12) 0.0467(13) 0.0088(10) 0.0104(11) -0.0008(10)
C41 0.0367(11) 0.0301(12) 0.0289(11) 0.0013(9) 0.0016(9) -0.0052(9)
O2 0.0508(11) 0.0536(12) 0.0812(13) -0.0139(10) 0.0296(9) -0.0094(9)
C42 0.0427(14) 0.0520(17) 0.0546(15) 0.0049(12) 0.0219(11) 0.0035(11)
C43 0.0405(13) 0.0538(17) 0.0528(15) -0.0129(12) 0.0111(11) -0.0025(11)
O3 0.0406(10) 0.0266(10) 0.0598(11) 0.0077(8) 0.0258(8) 0.0043(7)
C43A 0.0405(13) 0.0538(17) 0.0528(15) -0.0129(12) 0.0111(11) -0.0025(11)
O4 0.0373(8) 0.0417(9) 0.0240(7) 0.0066(6) 0.0059(6) 0.0043(7)
C44 0.0348(11) 0.0328(12) 0.0247(10) 0.0010(9) 0.0085(8) 0.0043(9)

loop_
_atom_type_symbol
_atom_type_description
_atom_type_scat_dispersion_real
_atom_type_scat_dispersion_imag
_atom_type_scat_source
C C 0.0181 0.0091 'International Tables Vol C Tables 4.2.6.8 and 6.1.1.4'
H H 0.0000 0.0000 'International Tables Vol C Tables 4.2.6.8 and 6.1.1.4'
N N 0.0311 0.0180 'International Tables Vol C Tables 4.2.6.8 and 6.1.1.4'
O O 0.0492 0.0322 'International Tables Vol C Tables 4.2.6.8 and 6.1.1.4'

loop_
_geom_angle_atom_site_label_1
_geom_angle_atom_site_label_2
_geom_angle_atom_site_label_3
_geom_angle
_geom_angle_site_symmetry_1
_geom_angle_site_symmetry_3
C11 N1 C7 120.36(14) . .
C11 N1 C4 119.60(14) . .
C7 N1 C4 119.84(14) . .
O1 C1 C6 120.91(16) . .
O1 C1 C2 121.43(16) . .
C6 C1 C2 117.65(15) . .
C3 C2 C1 119.86(16) . .
C3 C2 C18 118.96(16) . .
C1 C2 C18 121.16(15) . .
C4 C3 C2 120.60(16) . .
C4 C3 H3A 119.7 . .
C2 C3 H3A 119.7 . .
C3 C4 C5 121.03(16) . .
C3 C4 N1 120.81(15) . .
C5 C4 N1 117.91(15) . .
C4 C5 C6 120.52(17) . .
C4 C5 H5A 119.7 . .
C6 C5 H5A 119.7 . .
C5 C6 C1 120.33(16) . .
C5 C6 C30 118.39(16) . .
C1 C6 C30 121.28(15) . .
N1 C7 C8 119.23(16) . .
N1 C7 C24 122.26(15) . .
C8 C7 C24 118.49(15) . .
C7 C8 C9 121.81(17) . .
C7 C8 H8A 119.1 . .
C9 C8 H8A 119.1 . .
C8 C9 C10 117.11(16) . .
C8 C9 C12 121.62(16) . .
C10 C9 C12 121.17(16) . .
C11 C10 C9 121.32(17) . .
C11 C10 H10A 119.3 . .
C9 C10 H10A 119.3 . .
N1 C11 C10 119.96(16) . .
N1 C11 C36 121.88(15) . .
C10 C11 C36 118.09(16) . .
C13 C12 C17 119.23(17) . .
C13 C12 C9 119.29(17) . .
C17 C12 C9 121.42(17) . .
C12 C13 C14 120.10(19) . .
C12 C13 H13A 119.9 . .
C14 C13 H13A 119.9 . .
C15 C14 C13 120.6(2) . .
C15 C14 H14A 119.7 . .
C13 C14 H14A 119.7 . .
C14 C15 C16 119.91(19) . .
C14 C15 H15A 120.0 . .
C16 C15 H15A 120.0 . .
C15 C16 C17 119.9(2) . .
C15 C16 H16A 120.1 . .
C17 C16 H16A 120.1 . .
C16 C17 C12 120.24(19) . .
C16 C17 H17A 119.9 . .
C12 C17 H17A 119.9 . .
C19 C18 C23 117.41(17) . .
C19 C18 C2 120.70(16) . .
C23 C18 C2 121.89(17) . .
C20 C19 C18 121.21(19) . .
C20 C19 H19A 119.4 . .
C18 C19 H19A 119.4 . .
C21 C20 C19 120.3(2) . .
C21 C20 H20A 119.8 . .
C19 C20 H20A 119.8 . .
C22 C21 C20 119.19(19) . .
C22 C21 H21A 120.4 . .
C20 C21 H21A 120.4 . .
C23 C22 C21 120.71(19) . .
C23 C22 H22A 119.6 . .
C21 C22 H22A 119.6 . .
C22 C23 C18 121.11(19) . .
C22 C23 H23A 119.4 . .
C18 C23 H23A 119.4 . .
C29 C24 C25 119.47(17) . .
C29 C24 C7 122.75(16) . .
C25 C24 C7 117.31(16) . .
C26 C25 C24 120.24(18) . .
C26 C25 H25A 119.9 . .
C24 C25 H25A 119.9 . .
C27 C26 C25 119.96(19) . .
C27 C26 H26A 120.0 . .
C25 C26 H26A 120.0 . .
C26 C27 C28 120.22(19) . .
C26 C27 H27A 119.9 . .
C28 C27 H27A 119.9 . .
C27 C28 C29 120.24(19) . .
C27 C28 H28A 119.9 . .
C29 C28 H28A 119.9 . .
C28 C29 C24 119.82(18) . .
C28 C29 H29A 120.1 . .
C24 C29 H29A 120.1 . .
C35 C30 C31 117.20(18) . .
C35 C30 C6 121.91(17) . .
C31 C30 C6 120.86(17) . .
C32 C31 C30 121.2(2) . .
C32 C31 H31A 119.4 . .
C30 C31 H31A 119.4 . .
C33 C32 C31 120.7(2) . .
C33 C32 H32A 119.7 . .
C31 C32 H32A 119.7 . .
C34 C33 C32 118.9(2) . .
C34 C33 H33A 120.5 . .
C32 C33 H33A 120.5 . .
C33 C34 C35 120.6(2) . .
C33 C34 H34A 119.7 . .
C35 C34 H34A 119.7 . .
C34 C35 C30 121.3(2) . .
C34 C35 H35A 119.3 . .
C30 C35 H35A 119.3 . .
C41 C36 C37 119.13(18) . .
C41 C36 C11 118.81(16) . .
C37 C36 C11 121.13(17) . .
C38 C37 C36 120.1(2) . .
C38 C37 H37A 119.9 . .
C36 C37 H37A 119.9 . .
C39 C38 C37 120.3(2) . .
C39 C38 H38A 119.9 . .
C37 C38 H38A 119.9 . .
C38 C39 C40 119.97(19) . .
C38 C39 H39A 120.0 . .
C40 C39 H39A 120.0 . .
C39 C40 C41 120.2(2) . .
C39 C40 H40A 119.9 . .
C41 C40 H40A 119.9 . .
C40 C41 C36 120.31(19) . .
C40 C41 H41A 119.8 . .
C36 C41 H41A 119.8 . .
C42 O2 H2 107.7 . .
O2 C42 C43 112.6(2) . .
O2 C42 H42A 109.1 . .
C43 C42 H42A 109.1 . .
O2 C42 H42B 109.1 . .
C43 C42 H42B 109.1 . .
H42A C42 H42B 107.8 . .
O3 C43 C42 111.9(2) . .
O3 C43 H43A 109.2 . .
C42 C43 H43A 109.2 . .
O3 C43 H43B 109.2 . .
C42 C43 H43B 109.2 . .
H43A C43 H43B 107.9 . .
C43 O3 H3 114.4 . .
C44 O4 H4 112.8 . .
O4 C44 C44 108.2(2) . 3_665
O4 C44 H44A 110.0 . .
C44 C44 H44A 110.0 3_665 .
O4 C44 H44B 110.0 . .
C44 C44 H44B 110.0 3_665 .
H44A C44 H44B 108.4 . .

loop_
_geom_bond_atom_site_label_1
_geom_bond_atom_site_label_2
_geom_bond_distance
_geom_bond_site_symmetry_2
O1 C1 1.302(2) .
N1 C11 1.369(2) .
N1 C7 1.374(2) .
N1 C4 1.466(2) .
C1 C6 1.435(3) .
C1 C2 1.438(3) .
C2 C3 1.398(2) .
C2 C18 1.485(3) .
C3 C4 1.381(2) .
C3 H3A 0.9500 .
C4 C5 1.384(2) .
C5 C6 1.389(2) .
C5 H5A 0.9500 .
C6 C30 1.488(3) .
C7 C8 1.385(2) .
C7 C24 1.486(2) .
C8 C9 1.388(2) .
C8 H8A 0.9500 .
C9 C10 1.392(3) .
C9 C12 1.479(2) .
C10 C11 1.380(2) .
C10 H10A 0.9500 .
C11 C36 1.485(2) .
C12 C13 1.387(3) .
C12 C17 1.393(3) .
C13 C14 1.388(3) .
C13 H13A 0.9500 .
C14 C15 1.373(3) .
C14 H14A 0.9500 .
C15 C16 1.386(3) .
C15 H15A 0.9500 .
C16 C17 1.390(3) .
C16 H16A 0.9500 .
C17 H17A 0.9500 .
C18 C19 1.399(3) .
C18 C23 1.405(3) .
C19 C20 1.391(3) .
C19 H19A 0.9500 .
C20 C21 1.386(3) .
C20 H20A 0.9500 .
C21 C22 1.384(3) .
C21 H21A 0.9500 .
C22 C23 1.383(3) .
C22 H22A 0.9500 .
C23 H23A 0.9500 .
C24 C29 1.389(3) .
C24 C25 1.396(3) .
C25 C26 1.380(3) .
C25 H25A 0.9500 .
C26 C27 1.379(3) .
C26 H26A 0.9500 .
C27 C28 1.383(3) .
C27 H27A 0.9500 .
C28 C29 1.385(3) .
C28 H28A 0.9500 .
C29 H29A 0.9500 .
C30 C35 1.390(3) .
C30 C31 1.393(3) .
C31 C32 1.387(3) .
C31 H31A 0.9500 .
C32 C33 1.376(3) .
C32 H32A 0.9500 .
C33 C34 1.374(3) .
C33 H33A 0.9500 .
C34 C35 1.389(3) .
C34 H34A 0.9500 .
C35 H35A 0.9500 .
C36 C41 1.382(3) .
C36 C37 1.391(3) .
C37 C38 1.382(3) .
C37 H37A 0.9500 .
C38 C39 1.372(3) .
C38 H38A 0.9500 .
C39 C40 1.376(3) .
C39 H39A 0.9500 .
C40 C41 1.382(3) .
C40 H40A 0.9500 .
C41 H41A 0.9500 .
O2 C42 1.406(3) .
O2 H2 0.8499 .
C42 C43 1.495(4) .
C42 H42A 0.9900 .
C42 H42B 0.9900 .
C43 O3 1.420(3) .
C43 H43A 0.9900 .
C43 H43B 0.9900 .
O3 H3 0.8499 .
O3A H3AA 0.8501 .
O4 C44 1.430(2) .
O4 H4 0.8501 .
C44 C44 1.506(4) 3_665
C44 H44A 0.9900 .
C44 H44B 0.9900 .

loop_
_geom_hbond_atom_site_label_D
_geom_hbond_atom_site_label_H
_geom_hbond_atom_site_label_A
_geom_hbond_distance_DH
_geom_hbond_distance_HA
_geom_hbond_distance_DA
_geom_hbond_angle_DHA
O2 H2 O1 0.85 1.97 2.823(2) 179.9
O3 H3 O4 0.85 2.05 2.880(2) 166.3
O3A H3AA O1 0.85 2.03 2.876(16) 175.9
O4 H4 O1 0.85 1.84 2.6918(18) 180.0

loop_
_geom_torsion_atom_site_label_1
_geom_torsion_atom_site_label_2
_geom_torsion_atom_site_label_3
_geom_torsion_atom_site_label_4
_geom_torsion
O1 C1 C2 C3 -178.58(16)
C6 C1 C2 C3 1.5(3)
O1 C1 C2 C18 -0.3(3)
C6 C1 C2 C18 179.76(16)
C1 C2 C3 C4 -0.5(3)
C18 C2 C3 C4 -178.76(16)
C2 C3 C4 C5 -0.5(3)
C2 C3 C4 N1 173.62(16)
C11 N1 C4 C3 115.99(19)
C7 N1 C4 C3 -69.1(2)
C11 N1 C4 C5 -69.7(2)
C7 N1 C4 C5 105.22(19)
C3 C4 C5 C6 0.4(3)
N1 C4 C5 C6 -173.92(16)
C4 C5 C6 C1 0.7(3)
C4 C5 C6 C30 -179.48(17)
O1 C1 C6 C5 178.44(16)
C2 C1 C6 C5 -1.6(3)
O1 C1 C6 C30 -1.3(3)
C2 C1 C6 C30 178.58(16)
C11 N1 C7 C8 2.8(3)
C4 N1 C7 C8 -172.04(16)
C11 N1 C7 C24 -178.80(16)
C4 N1 C7 C24 6.3(2)
N1 C7 C8 C9 1.5(3)
C24 C7 C8 C9 -176.95(17)
C7 C8 C9 C10 -4.1(3)
C7 C8 C9 C12 172.40(17)
C8 C9 C10 C11 2.6(3)
C12 C9 C10 C11 -173.94(17)
C7 N1 C11 C10 -4.3(3)
C4 N1 C11 C10 170.55(16)
C7 N1 C11 C36 172.54(16)
C4 N1 C11 C36 -12.6(2)
C9 C10 C11 N1 1.6(3)
C9 C10 C11 C36 -175.42(17)
C8 C9 C12 C13 -34.3(3)
C10 C9 C12 C13 142.00(19)
C8 C9 C12 C17 148.20(19)
C10 C9 C12 C17 -35.5(3)
C17 C12 C13 C14 1.0(3)
C9 C12 C13 C14 -176.53(18)
C12 C13 C14 C15 -0.4(3)
C13 C14 C15 C16 -0.5(3)
C14 C15 C16 C17 0.7(3)
C15 C16 C17 C12 -0.1(3)
C13 C12 C17 C16 -0.8(3)
C9 C12 C17 C16 176.70(17)
C3 C2 C18 C19 33.8(3)
C1 C2 C18 C19 -144.43(18)
C3 C2 C18 C23 -145.97(18)
C1 C2 C18 C23 35.8(3)
C23 C18 C19 C20 -0.8(3)
C2 C18 C19 C20 179.35(18)
C18 C19 C20 C21 -0.9(3)
C19 C20 C21 C22 1.7(3)
C20 C21 C22 C23 -0.9(3)
C21 C22 C23 C18 -0.9(3)
C19 C18 C23 C22 1.7(3)
C2 C18 C23 C22 -178.49(18)
N1 C7 C24 C29 -58.7(3)
C8 C7 C24 C29 119.7(2)
N1 C7 C24 C25 129.22(18)
C8 C7 C24 C25 -52.4(2)
C29 C24 C25 C26 1.2(3)
C7 C24 C25 C26 173.61(18)
C24 C25 C26 C27 -2.3(3)
C25 C26 C27 C28 1.2(3)
C26 C27 C28 C29 1.0(3)
C27 C28 C29 C24 -2.1(3)
C25 C24 C29 C28 1.0(3)
C7 C24 C29 C28 -170.98(17)
C5 C6 C30 C35 -135.36(19)
C1 C6 C30 C35 44.4(3)
C5 C6 C30 C31 42.5(3)
C1 C6 C30 C31 -137.74(19)
C35 C30 C31 C32 1.0(3)
C6 C30 C31 C32 -176.98(19)
C30 C31 C32 C33 -2.0(3)
C31 C32 C33 C34 1.0(4)
C32 C33 C34 C35 0.9(4)
C33 C34 C35 C30 -1.9(3)
C31 C30 C35 C34 0.9(3)
C6 C30 C35 C34 178.86(19)
N1 C11 C36 C41 -85.3(2)
C10 C11 C36 C41 91.7(2)
N1 C11 C36 C37 105.9(2)
C10 C11 C36 C37 -77.1(2)
C41 C36 C37 C38 0.5(3)
C11 C36 C37 C38 169.32(18)
C36 C37 C38 C39 -0.9(3)
C37 C38 C39 C40 0.3(3)
C38 C39 C40 C41 0.7(3)
C39 C40 C41 C36 -1.0(3)
C37 C36 C41 C40 0.4(3)
C11 C36 C41 C40 -168.66(19)
O2 C42 C43 O3 -60.0(3)
